data_4112148
loop_
_publ_author_name
'Mark Lautens'
'Sheldon Hiebert'

_publ_section_title
;
 Scope of Palladium-Catalyzed Alkylative Ring Opening
;
_journal_name_full 'Journal of the American Chemical Society'
_journal_page_first 1437
_journal_page_last 1447
_journal_paper_doi 10.1021/ja037550s
_journal_volume 126
_journal_year 2004
_chemical_absolute_configuration ad
_chemical_formula_moiety 'C11 H13 Br O2'
_chemical_formula_sum 'C11 H13 Br O2'
_chemical_formula_weight 257.12
_chemical_name_systematic
; 
 ? 
;
_space_group_IT_number 4
_symmetry_cell_setting monoclinic
_symmetry_space_group_name_Hall 'P 2yb'
_symmetry_space_group_name_H-M 'P 1 21 1'
_atom_sites_solution_hydrogens geom
_atom_sites_solution_primary direct
_atom_sites_solution_secondary difmap
_audit_creation_method SHELXL-97
_cell_angle_alpha 90.00
_cell_angle_beta 111.9384(18)
_cell_angle_gamma 90.00
_cell_formula_units_Z 4
_cell_length_a 7.1939(3)
_cell_length_b 16.4714(12)
_cell_length_c 9.7749(6)
_cell_measurement_reflns_used 20707
_cell_measurement_temperature 150(1)
_cell_measurement_theta_max 27.5
_cell_measurement_theta_min 2.6
_cell_volume 1074.39(11)
_computing_cell_refinement 'Denzo-SMN (Otwinowski & Minor, 1997)'
_computing_data_collection 'Collect (Nonius BV, 1997-2002)'
_computing_data_reduction Denzo-SMN
_computing_molecular_graphics 'SHELXTL V6.12'
_computing_publication_material 'SHELXTL V6.12'
_computing_structure_refinement 'SHELXTL V6.12'
_computing_structure_solution 'SHELXTL V6.12 (Sheldrick, 2001)'
_diffrn_ambient_temperature 150(1)
_diffrn_detector_area_resol_mean 9
_diffrn_measured_fraction_theta_full 0.987
_diffrn_measured_fraction_theta_max 0.987
_diffrn_measurement_device_type 'Nonius KappaCCD'
_diffrn_measurement_method '\f scans and \w scans with \k offsets'
_diffrn_radiation_monochromator graphite
_diffrn_radiation_source 'fine-focus sealed tube'
_diffrn_radiation_type MoK\a
_diffrn_radiation_wavelength 0.71073
_diffrn_reflns_av_R_equivalents 0.0611
_diffrn_reflns_av_sigmaI/netI 0.1081
_diffrn_reflns_limit_h_max 8
_diffrn_reflns_limit_h_min -8
_diffrn_reflns_limit_k_max 17
_diffrn_reflns_limit_k_min -19
_diffrn_reflns_limit_l_max 11
_diffrn_reflns_limit_l_min -11
_diffrn_reflns_number 7147
_diffrn_reflns_theta_full 25.00
_diffrn_reflns_theta_max 25.00
_diffrn_reflns_theta_min 3.29
_diffrn_standards_decay_% 0
_diffrn_standards_number 0
_exptl_absorpt_coefficient_mu 3.797
_exptl_absorpt_correction_T_max 0.7510
_exptl_absorpt_correction_T_min 0.3762
_exptl_absorpt_correction_type multi-scan
_exptl_absorpt_process_details 'Denzo-SMN (Otwinowski & Minor, 1997)'
_exptl_crystal_colour colourless
_exptl_crystal_density_diffrn 1.590
_exptl_crystal_description needle
_exptl_crystal_F_000 520
_exptl_crystal_size_max 0.32
_exptl_crystal_size_mid 0.12
_exptl_crystal_size_min 0.08
_refine_diff_density_max 0.528
_refine_diff_density_min -1.371
_refine_diff_density_rms 0.093
_refine_ls_abs_structure_details 'Flack H D (1983), Acta Cryst. A39, 876-881'
_refine_ls_abs_structure_Flack -0.026(16)
_refine_ls_extinction_coef 0.015(4)
_refine_ls_extinction_expression Fc^*^=kFc[1+0.001xFc^2^\l^3^/sin(2\q)]^-1/4^
_refine_ls_extinction_method SHELXL
_refine_ls_goodness_of_fit_ref 1.068
_refine_ls_hydrogen_treatment constr
_refine_ls_matrix_type full
_refine_ls_number_parameters 254
_refine_ls_number_reflns 3267
_refine_ls_number_restraints 1
_refine_ls_restrained_S_all 1.067
_refine_ls_R_factor_all 0.0554
_refine_ls_R_factor_gt 0.0532
_refine_ls_shift/su_max 0.001
_refine_ls_shift/su_mean 0.000
_refine_ls_structure_factor_coef Fsqd
_refine_ls_weighting_details 'calc w=1/[\s^2^(Fo^2^)+(0.0000P)^2^+1.7135P] where P=(Fo^2^+2Fc^2^)/3'
_refine_ls_weighting_scheme calc
_refine_ls_wR_factor_gt 0.1319
_refine_ls_wR_factor_ref 0.1347
_reflns_number_gt 3110
_reflns_number_total 3267
_reflns_threshold_expression I>2\s(I)
_cod_data_source_file ja037550ssi20031205_032903.cif
_cod_data_source_block k02106
_cod_original_sg_symbol_H-M 'P 21'
_cod_database_code 4112148

loop_
_symmetry_equiv_pos_as_xyz
'x, y, z'
'-x, y+1/2, -z'

loop_
_atom_site_label
_atom_site_type_symbol
_atom_site_fract_x
_atom_site_fract_y
_atom_site_fract_z
_atom_site_U_iso_or_equiv
_atom_site_adp_type
_atom_site_occupancy
_atom_site_symmetry_multiplicity
_atom_site_calc_flag
_atom_site_refinement_flags
Br1A Br -0.34262(9) 0.66009(5) -0.11349(8) 0.0482(3) Uani 1 1 d .
O1A O 0.2697(6) 0.5821(3) 0.2557(6) 0.0390(11) Uani 1 1 d .
H1A H 0.2198 0.5430 0.2851 0.059 Uiso 1 1 calc R
O2A O -0.4267(6) 0.5902(3) 0.1570(5) 0.0374(11) Uani 1 1 d .
H2A H -0.3826 0.5425 0.1748 0.056 Uiso 1 1 calc R
C1A C -0.1512(8) 0.6363(5) 0.0867(8) 0.0358(15) Uani 1 1 d .
H1AA H -0.1061 0.5786 0.0900 0.043 Uiso 1 1 calc R
C2A C 0.0321(9) 0.6910(5) 0.1345(8) 0.0359(15) Uani 1 1 d .
H2AA H -0.0085 0.7466 0.1539 0.043 Uiso 1 1 calc R
C3A C 0.1815(8) 0.6567(5) 0.2783(7) 0.0352(14) Uani 1 1 d .
H3AA H 0.2910 0.6974 0.3219 0.042 Uiso 1 1 calc R
C4A C 0.0894(9) 0.6378(4) 0.3915(8) 0.0328(15) Uani 1 1 d .
C5A C 0.2123(10) 0.6226(5) 0.5377(8) 0.0380(15) Uani 1 1 d .
H5AA H 0.3535 0.6230 0.5641 0.046 Uiso 1 1 calc R
C6A C 0.1371(11) 0.6071(5) 0.6447(9) 0.0446(18) Uani 1 1 d .
H6AA H 0.2247 0.5971 0.7435 0.054 Uiso 1 1 calc R
C7A C -0.0696(12) 0.6061(6) 0.6065(10) 0.051(2) Uani 1 1 d .
H7AA H -0.1241 0.5964 0.6799 0.061 Uiso 1 1 calc R
C8A C -0.1955(10) 0.6193(5) 0.4620(9) 0.0424(17) Uani 1 1 d .
H8AA H -0.3364 0.6188 0.4371 0.051 Uiso 1 1 calc R
C9A C -0.1193(9) 0.6334(4) 0.3510(8) 0.0348(15) Uani 1 1 d .
C10A C -0.2619(8) 0.6458(4) 0.1934(8) 0.0341(15) Uani 1 1 d .
H10A H -0.3162 0.7023 0.1837 0.041 Uiso 1 1 calc R
C11A C 0.1271(10) 0.6974(6) 0.0161(9) 0.0467(19) Uani 1 1 d .
H11A H 0.0281 0.7193 -0.0754 0.070 Uiso 1 1 calc R
H11B H 0.1695 0.6434 -0.0027 0.070 Uiso 1 1 calc R
H11C H 0.2436 0.7336 0.0516 0.070 Uiso 1 1 calc R
Br1B Br 0.50884(10) 0.36351(5) 0.59134(8) 0.0512(3) Uani 1 1 d .
O1B O 0.7514(6) 0.4410(3) 0.2138(6) 0.0391(12) Uani 1 1 d .
H1B H 0.8738 0.4333 0.2626 0.059 Uiso 1 1 calc R
O2B O 0.1574(6) 0.4347(3) 0.3206(6) 0.0357(11) Uani 1 1 d .
H2B H 0.0789 0.4571 0.2435 0.054 Uiso 1 1 calc R
C1B C 0.5031(9) 0.3916(5) 0.3932(8) 0.0368(16) Uani 1 1 d .
H1BA H 0.5424 0.4498 0.3928 0.044 Uiso 1 1 calc R
C2B C 0.6478(9) 0.3386(5) 0.3519(8) 0.0357(15) Uani 1 1 d .
H2BA H 0.5961 0.2817 0.3403 0.043 Uiso 1 1 calc R
C3B C 0.6453(9) 0.3669(5) 0.2015(8) 0.0358(14) Uani 1 1 d .
H3BA H 0.7123 0.3244 0.1630 0.043 Uiso 1 1 calc R
C4B C 0.4394(9) 0.3815(4) 0.0877(8) 0.0327(14) Uani 1 1 d .
C5B C 0.4166(10) 0.3921(5) -0.0603(9) 0.0421(17) Uani 1 1 d .
H5BA H 0.5295 0.3852 -0.0874 0.051 Uiso 1 1 calc R
C6B C 0.2350(11) 0.4121(6) -0.1666(9) 0.0446(18) Uani 1 1 d .
H6BA H 0.2229 0.4201 -0.2658 0.053 Uiso 1 1 calc R
C7B C 0.0662(10) 0.4206(6) -0.1271(9) 0.0449(19) Uani 1 1 d .
H7BA H -0.0610 0.4331 -0.2002 0.054 Uiso 1 1 calc R
C8B C 0.0866(10) 0.4106(5) 0.0166(9) 0.0389(16) Uani 1 1 d .
H8BA H -0.0276 0.4171 0.0422 0.047 Uiso 1 1 calc R
C9B C 0.2719(9) 0.3911(4) 0.1276(8) 0.0331(15) Uani 1 1 d .
C10B C 0.2868(8) 0.3806(4) 0.2841(7) 0.0302(14) Uani 1 1 d .
H10B H 0.2447 0.3238 0.2949 0.036 Uiso 1 1 calc R
C11B C 0.8618(8) 0.3380(5) 0.4671(8) 0.0391(16) Uani 1 1 d .
H11D H 0.8600 0.3199 0.5621 0.059 Uiso 1 1 calc R
H11E H 0.9181 0.3929 0.4775 0.059 Uiso 1 1 calc R
H11F H 0.9443 0.3008 0.4354 0.059 Uiso 1 1 calc R

loop_
_atom_site_aniso_label
_atom_site_aniso_U_11
_atom_site_aniso_U_22
_atom_site_aniso_U_33
_atom_site_aniso_U_23
_atom_site_aniso_U_13
_atom_site_aniso_U_12
Br1A 0.0363(4) 0.0683(6) 0.0400(4) 0.0078(4) 0.0143(3) 0.0025(3)
O1A 0.033(2) 0.041(3) 0.051(3) 0.009(2) 0.025(2) 0.005(2)
O2A 0.0245(19) 0.046(3) 0.045(3) 0.005(2) 0.0159(19) -0.0013(19)
C1A 0.030(3) 0.044(4) 0.040(4) 0.003(3) 0.020(3) 0.002(3)
C2A 0.027(3) 0.045(4) 0.041(4) 0.008(3) 0.020(3) 0.001(3)
C3A 0.029(3) 0.040(4) 0.042(4) 0.001(3) 0.020(3) -0.001(3)
C4A 0.033(3) 0.036(4) 0.033(4) 0.000(3) 0.016(3) -0.002(3)
C5A 0.032(3) 0.048(4) 0.037(4) -0.004(3) 0.017(3) -0.002(3)
C6A 0.044(4) 0.056(5) 0.033(4) -0.004(3) 0.013(3) -0.002(3)
C7A 0.056(4) 0.061(6) 0.052(5) 0.000(4) 0.038(4) 0.000(4)
C8A 0.031(3) 0.056(5) 0.045(4) 0.001(4) 0.020(3) 0.001(3)
C9A 0.036(3) 0.038(4) 0.036(4) 0.000(3) 0.020(3) 0.001(3)
C10A 0.028(3) 0.038(4) 0.041(4) -0.002(3) 0.018(3) -0.001(3)
C11A 0.033(3) 0.065(5) 0.051(4) 0.023(4) 0.027(3) 0.004(3)
Br1B 0.0408(4) 0.0809(6) 0.0377(4) 0.0072(4) 0.0214(3) 0.0106(4)
O1B 0.0236(19) 0.047(3) 0.051(3) 0.009(2) 0.018(2) 0.0002(19)
O2B 0.0252(19) 0.048(3) 0.039(3) 0.002(2) 0.0177(19) 0.0047(19)
C1B 0.028(3) 0.049(4) 0.038(4) 0.003(3) 0.018(3) 0.002(3)
C2B 0.028(3) 0.038(4) 0.042(4) -0.001(3) 0.015(3) -0.002(3)
C3B 0.032(3) 0.040(4) 0.044(4) -0.001(3) 0.023(3) 0.001(3)
C4B 0.028(3) 0.037(4) 0.037(4) -0.003(3) 0.016(3) 0.001(3)
C5B 0.034(3) 0.055(5) 0.041(4) 0.001(3) 0.018(3) 0.001(3)
C6B 0.041(4) 0.061(5) 0.037(4) 0.003(4) 0.020(3) 0.001(3)
C7B 0.031(3) 0.061(5) 0.042(4) 0.005(4) 0.013(3) 0.007(3)
C8B 0.032(3) 0.042(4) 0.045(4) 0.000(3) 0.017(3) 0.001(3)
C9B 0.027(3) 0.039(4) 0.038(4) -0.003(3) 0.018(3) -0.002(3)
C10B 0.027(3) 0.029(3) 0.039(4) -0.003(3) 0.018(3) -0.001(2)
C11B 0.025(3) 0.051(5) 0.045(4) 0.008(3) 0.017(3) 0.006(3)

loop_
_atom_type_symbol
_atom_type_description
_atom_type_scat_dispersion_real
_atom_type_scat_dispersion_imag
_atom_type_scat_source
C C 0.0033 0.0016 'International Tables Vol C Tables 4.2.6.8 and 6.1.1.4'
H H 0.0000 0.0000 'International Tables Vol C Tables 4.2.6.8 and 6.1.1.4'
Br Br -0.2901 2.4595 'International Tables Vol C Tables 4.2.6.8 and 6.1.1.4'
O O 0.0106 0.0060 'International Tables Vol C Tables 4.2.6.8 and 6.1.1.4'

loop_
_geom_angle_atom_site_label_1
_geom_angle_atom_site_label_2
_geom_angle_atom_site_label_3
_geom_angle
C2A C1A C10A 109.9(6)
C2A C1A Br1A 113.1(5)
C10A C1A Br1A 107.9(4)
C1A C2A C3A 107.2(6)
C1A C2A C11A 112.6(6)
C3A C2A C11A 111.0(5)
O1A C3A C4A 105.9(6)
O1A C3A C2A 112.0(6)
C4A C3A C2A 113.5(5)
C5A C4A C9A 118.8(6)
C5A C4A C3A 120.1(5)
C9A C4A C3A 121.1(6)
C6A C5A C4A 122.4(6)
C5A C6A C7A 119.0(7)
C8A C7A C6A 119.9(7)
C7A C8A C9A 121.3(6)
C4A C9A C8A 118.4(6)
C4A C9A C10A 121.8(6)
C8A C9A C10A 119.8(5)
O2A C10A C9A 110.4(6)
O2A C10A C1A 110.8(6)
C9A C10A C1A 110.5(5)
C2B C1B C10B 111.3(6)
C2B C1B Br1B 111.1(5)
C10B C1B Br1B 107.3(4)
C1B C2B C11B 114.1(6)
C1B C2B C3B 108.4(6)
C11B C2B C3B 110.8(5)
O1B C3B C4B 106.0(6)
O1B C3B C2B 111.5(6)
C4B C3B C2B 114.4(5)
C5B C4B C9B 119.3(6)
C5B C4B C3B 119.1(5)
C9B C4B C3B 121.5(6)
C6B C5B C4B 121.5(6)
C5B C6B C7B 119.3(7)
C8B C7B C6B 119.8(7)
C7B C8B C9B 121.8(6)
C8B C9B C4B 118.3(7)
C8B C9B C10B 119.9(5)
C4B C9B C10B 121.8(6)
O2B C10B C9B 112.2(5)
O2B C10B C1B 109.8(5)
C9B C10B C1B 111.2(5)

loop_
_geom_bond_atom_site_label_1
_geom_bond_atom_site_label_2
_geom_bond_distance
Br1A C1A 1.966(7)
O1A C3A 1.437(10)
O2A C10A 1.434(8)
C1A C2A 1.520(9)
C1A C10A 1.538(8)
C2A C3A 1.524(10)
C2A C11A 1.552(9)
C3A C4A 1.520(9)
C4A C5A 1.393(10)
C4A C9A 1.404(9)
C5A C6A 1.370(11)
C6A C7A 1.391(11)
C7A C8A 1.381(13)
C8A C9A 1.406(10)
C9A C10A 1.513(10)
Br1B C1B 1.976(7)
O1B C3B 1.421(9)
O2B C10B 1.427(7)
C1B C2B 1.524(9)
C1B C10B 1.534(9)
C2B C11B 1.531(9)
C2B C3B 1.535(10)
C3B C4B 1.502(9)
C4B C5B 1.405(10)
C4B C9B 1.407(9)
C5B C6B 1.371(11)
C6B C7B 1.412(10)
C7B C8B 1.366(12)
C8B C9B 1.407(10)
C9B C10B 1.503(10)

loop_
_geom_hbond_atom_site_label_D
_geom_hbond_atom_site_label_H
_geom_hbond_atom_site_label_A
_geom_hbond_distance_DH
_geom_hbond_distance_HA
_geom_hbond_distance_DA
_geom_hbond_angle_DHA
_geom_hbond_site_symmetry_A
O1A H1A O2B 0.84 1.90 2.709(7) 160.5 .
O2A H2A O1B 0.84 1.90 2.730(7) 171.7 1_455
O1B H1B O2B 0.84 1.90 2.712(6) 161.3 1_655
O2B H2B O1B 0.84 2.28 2.712(6) 112.3 1_455
